data_4328425
loop_
_publ_author_name
'Javier A. Cabeza'
'Pablo Garc\'ia-\'Alvarez'
'Diego Polo'

_publ_section_title
;
 Synthesis of Mixed Tin-Ruthenium and Tin-Germanium-Ruthenium Carbonyl
 Clusters from [Ru3(CO)12] and Diaminometalenes (M = Sn, Ge)
;
_journal_name_full 'Inorganic Chemistry'
_journal_page_first 2569
_journal_page_last 2576
_journal_paper_doi 10.1021/ic202532u
_journal_volume 51
_journal_year 2012
_chemical_formula_moiety 'C45 H108 N6 O9 Ru3 Si12 Sn3'
_chemical_formula_sum 'C45 H108 N6 O9 Ru3 Si12 Sn3'
_chemical_formula_weight 1873.73
_chemical_name_systematic
;
 ?
;
_space_group_IT_number 176
_symmetry_cell_setting hexagonal
_symmetry_space_group_name_Hall '-P 6c'
_symmetry_space_group_name_H-M 'P 63/m'
_atom_sites_solution_hydrogens geom
_atom_sites_solution_primary direct
_atom_sites_solution_secondary difmap
_audit_creation_method SHELXL-97
_cell_angle_alpha 90.00
_cell_angle_beta 90.00
_cell_angle_gamma 120.00
_cell_formula_units_Z 2
_cell_length_a 14.9240(2)
_cell_length_b 14.9240(2)
_cell_length_c 20.7550(4)
_cell_measurement_reflns_used 6032
_cell_measurement_temperature 297(2)
_cell_measurement_theta_max 74.3268
_cell_measurement_theta_min 3.4168
_cell_volume 4003.35(11)
_computing_cell_refinement
;
CrysAlisPro, Oxford Diffraction Ltd.,
Version 1.171.34.36 (release 02-08-2010 CrysAlis171 .NET)
(compiled Aug  2 2010,13:00:58)
;
_computing_data_collection
;
CrysAlisPro, Oxford Diffraction Ltd.,
Version 1.171.34.36 (release 02-08-2010 CrysAlis171 .NET)
(compiled Aug  2 2010,13:00:58)
;
_computing_data_reduction
;
CrysAlisPro, Oxford Diffraction Ltd.,
Version 1.171.34.36 (release 02-08-2010 CrysAlis171 .NET)
(compiled Aug  2 2010,13:00:58)
;
_computing_molecular_graphics 'PLATON (Spek, 2008)'
_computing_publication_material 'SHELXL-97 (Sheldrick, 2008)'
_computing_structure_refinement 'SHELXL-97 (Sheldrick, 2008)'
_computing_structure_solution 'SIR-97 (Giacovazzo, 1999)'
_diffrn_ambient_temperature 297(2)
_diffrn_measured_fraction_theta_full 0.997
_diffrn_measured_fraction_theta_max 0.997
_diffrn_radiation_monochromator graphite
_diffrn_radiation_source 'fine-focus sealed tube'
_diffrn_radiation_type CuK\a
_diffrn_radiation_wavelength 1.54180
_diffrn_reflns_av_R_equivalents 0.0000
_diffrn_reflns_av_sigmaI/netI 0.0618
_diffrn_reflns_limit_h_max 0
_diffrn_reflns_limit_h_min -14
_diffrn_reflns_limit_k_max 17
_diffrn_reflns_limit_k_min 0
_diffrn_reflns_limit_l_max 24
_diffrn_reflns_limit_l_min 0
_diffrn_reflns_number 2455
_diffrn_reflns_theta_full 66.96
_diffrn_reflns_theta_max 66.96
_diffrn_reflns_theta_min 3.42
_exptl_absorpt_coefficient_mu 13.880
_exptl_absorpt_correction_T_max 0.0107
_exptl_absorpt_correction_T_min 0.0018
_exptl_absorpt_correction_type refdelf
_exptl_absorpt_process_details
;
Parkin S,Moezzi B & Hope H, (1995) J. Appl. Cryst. 28, 53-56
cubic fit to sin(theta)/lambda - 24 parameters
;
_exptl_crystal_colour orange
_exptl_crystal_density_diffrn 1.554
_exptl_crystal_description prism
_exptl_crystal_F_000 1884
_exptl_crystal_size_max 0.3365
_exptl_crystal_size_mid 0.1546
_exptl_crystal_size_min 0.0954
_refine_diff_density_max 0.805
_refine_diff_density_min -0.818
_refine_diff_density_rms 0.110
_refine_ls_extinction_method none
_refine_ls_goodness_of_fit_ref 1.084
_refine_ls_hydrogen_treatment constr
_refine_ls_matrix_type full
_refine_ls_number_parameters 210
_refine_ls_number_reflns 2455
_refine_ls_number_restraints 2
_refine_ls_restrained_S_all 1.084
_refine_ls_R_factor_all 0.0493
_refine_ls_R_factor_gt 0.0458
_refine_ls_shift/su_max 0.002
_refine_ls_shift/su_mean 0.000
_refine_ls_structure_factor_coef Fsqd
_refine_ls_weighting_details 'calc w=1/[\s^2^(Fo^2^)+(0.0706P)^2^+1.7266P] where P=(Fo^2^+2Fc^2^)/3'
_refine_ls_weighting_scheme calc
_refine_ls_wR_factor_gt 0.1279
_refine_ls_wR_factor_ref 0.1319
_reflns_number_gt 2284
_reflns_number_total 2455
_reflns_threshold_expression >2\s(I)
_cod_data_source_file ic202532u_si_002.cif
_cod_data_source_block pc9b_rt
_cod_database_code 4328425

loop_
_symmetry_equiv_pos_as_xyz
'x, y, z'
'-x, -y, z+1/2'
'-y, x-y, z'
'y, -x+y, z+1/2'
'-x+y, -x, z'
'x-y, x, z+1/2'
'-x, -y, -z'
'x, y, -z-1/2'
'y, -x+y, -z'
'-y, x-y, -z-1/2'
'x-y, x, -z'
'-x+y, -x, -z-1/2'

loop_
_atom_site_label
_atom_site_type_symbol
_atom_site_fract_x
_atom_site_fract_y
_atom_site_fract_z
_atom_site_U_iso_or_equiv
_atom_site_adp_type
_atom_site_occupancy
_atom_site_symmetry_multiplicity
_atom_site_calc_flag
_atom_site_refinement_flags
_atom_site_disorder_assembly
_atom_site_disorder_group
C100 C 0.6591(9) 0.2166(8) 0.6593(5) 0.079(2) Uani 1 1 d . A .
C101 C 0.6672(11) 0.0916(10) 0.7500 0.079(3) Uani 1 2 d S A .
N1 N 0.3640(5) 0.0426(5) 0.6709(3) 0.0705(18) Uani 1 1 d . . .
O100 O 0.6564(9) 0.2145(7) 0.6040(4) 0.113(3) Uani 1 1 d . . .
O101 O 0.6677(9) 0.0162(8) 0.7500 0.112(4) Uani 1 2 d S . .
Si1 Si 0.3237(5) 0.0808(5) 0.6019(3) 0.0814(16) Uani 0.507(6) 1 d PD A 1
Si2 Si 0.3321(5) -0.0903(4) 0.6653(3) 0.0819(16) Uani 0.507(6) 1 d P A 1
C1 C 0.308(3) 0.196(3) 0.6105(14) 0.094(11) Uani 0.507(6) 1 d PD A 1
H1A H 0.2455 0.1771 0.6333 0.141 Uiso 0.507(6) 1 calc PR A 1
H1B H 0.3058 0.2217 0.5686 0.141 Uiso 0.507(6) 1 calc PR A 1
H1C H 0.3661 0.2486 0.6341 0.141 Uiso 0.507(6) 1 calc PR A 1
C2 C 0.181(2) -0.020(2) 0.5814(15) 0.109(9) Uani 0.507(6) 1 d P A 1
H2A H 0.1441 -0.0511 0.6205 0.164 Uiso 0.507(6) 1 calc PR A 1
H2B H 0.1799 -0.0730 0.5542 0.164 Uiso 0.507(6) 1 calc PR A 1
H2C H 0.1496 0.0133 0.5594 0.164 Uiso 0.507(6) 1 calc PR A 1
C3 C 0.408(3) 0.107(2) 0.5295(15) 0.131(14) Uani 0.507(6) 1 d P A 1
H3A H 0.4420 0.1790 0.5190 0.196 Uiso 0.507(6) 1 calc PR A 1
H3B H 0.3670 0.0668 0.4937 0.196 Uiso 0.507(6) 1 calc PR A 1
H3C H 0.4598 0.0878 0.5388 0.196 Uiso 0.507(6) 1 calc PR A 1
C5 C 0.335(3) -0.142(3) 0.5839(16) 0.121(10) Uani 0.507(6) 1 d P A 1
H5A H 0.2825 -0.1419 0.5573 0.181 Uiso 0.507(6) 1 calc PR A 1
H5B H 0.3229 -0.2110 0.5880 0.181 Uiso 0.507(6) 1 calc PR A 1
H5C H 0.4017 -0.0987 0.5646 0.181 Uiso 0.507(6) 1 calc PR A 1
C4 C 0.2002(15) -0.1715(15) 0.7013(12) 0.106(8) Uani 0.507(6) 1 d P A 1
H4A H 0.2010 -0.1519 0.7454 0.159 Uiso 0.507(6) 1 calc PR A 1
H4B H 0.1811 -0.2431 0.6992 0.159 Uiso 0.507(6) 1 calc PR A 1
H4C H 0.1509 -0.1610 0.6776 0.159 Uiso 0.507(6) 1 calc PR A 1
C6 C 0.4223(19) -0.1164(16) 0.7126(15) 0.119(10) Uani 0.507(6) 1 d P A 1
H6A H 0.4911 -0.0582 0.7094 0.179 Uiso 0.507(6) 1 calc PR A 1
H6B H 0.4212 -0.1769 0.6959 0.179 Uiso 0.507(6) 1 calc PR A 1
H6C H 0.4012 -0.1276 0.7569 0.179 Uiso 0.507(6) 1 calc PR A 1
Si1A Si 0.2530(4) 0.0598(4) 0.6604(3) 0.0783(16) Uani 0.493(6) 1 d PD . 2
Si2A Si 0.3829(5) -0.0273(5) 0.6180(3) 0.090(2) Uani 0.493(6) 1 d P A 2
C1A C 0.1968(16) 0.0720(15) 0.738(4) 0.10(2) Uani 0.493(6) 1 d P . 2
H1A1 H 0.2471 0.1328 0.7602 0.150 Uiso 0.493(6) 1 calc PR A 2
H1A2 H 0.1779 0.0121 0.7639 0.150 Uiso 0.493(6) 1 calc PR A 2
H1A3 H 0.1366 0.0775 0.7290 0.150 Uiso 0.493(6) 1 calc PR A 2
C2A C 0.1446(19) -0.050(2) 0.6213(13) 0.094(7) Uani 0.493(6) 1 d P . 2
H2A1 H 0.1334 -0.1129 0.6409 0.140 Uiso 0.493(6) 1 calc PR A 2
H2A2 H 0.1597 -0.0502 0.5764 0.140 Uiso 0.493(6) 1 calc PR A 2
H2A3 H 0.0835 -0.0443 0.6260 0.140 Uiso 0.493(6) 1 calc PR A 2
C3A C 0.289(5) 0.179(3) 0.611(3) 0.15(3) Uani 0.493(6) 1 d PD . 2
H3A1 H 0.3466 0.1932 0.5835 0.228 Uiso 0.493(6) 1 calc PR A 2
H3A2 H 0.3079 0.2368 0.6390 0.228 Uiso 0.493(6) 1 calc PR A 2
H3A3 H 0.2311 0.1677 0.5849 0.228 Uiso 0.493(6) 1 calc PR A 2
C6A C 0.281(3) -0.166(3) 0.618(3) 0.18(2) Uani 0.493(6) 1 d P A 2
H6A1 H 0.2279 -0.1772 0.6483 0.272 Uiso 0.493(6) 1 calc PR A 2
H6A2 H 0.3104 -0.2080 0.6289 0.272 Uiso 0.493(6) 1 calc PR A 2
H6A3 H 0.2505 -0.1850 0.5754 0.272 Uiso 0.493(6) 1 calc PR A 2
C4A C 0.5056(18) -0.024(2) 0.6218(12) 0.100(8) Uani 0.493(6) 1 d P A 2
H4A1 H 0.5603 0.0455 0.6287 0.150 Uiso 0.493(6) 1 calc PR A 2
H4A2 H 0.5174 -0.0496 0.5820 0.150 Uiso 0.493(6) 1 calc PR A 2
H4A3 H 0.5044 -0.0672 0.6567 0.150 Uiso 0.493(6) 1 calc PR A 2
C5A C 0.378(3) 0.023(3) 0.5357(11) 0.141(14) Uani 0.493(6) 1 d P A 2
H5A1 H 0.3265 0.0435 0.5352 0.212 Uiso 0.493(6) 1 calc PR A 2
H5A2 H 0.3613 -0.0300 0.5042 0.212 Uiso 0.493(6) 1 calc PR A 2
H5A3 H 0.4445 0.0819 0.5258 0.212 Uiso 0.493(6) 1 calc PR A 2
Ru1 Ru 0.66305(6) 0.21622(6) 0.7500 0.0519(2) Uani 1 2 d S . .
Sn1 Sn 0.45383(5) 0.12659(5) 0.7500 0.0530(2) Uani 1 2 d S . .

loop_
_atom_site_aniso_label
_atom_site_aniso_U_11
_atom_site_aniso_U_22
_atom_site_aniso_U_33
_atom_site_aniso_U_23
_atom_site_aniso_U_13
_atom_site_aniso_U_12
C100 0.084(5) 0.090(6) 0.066(6) 0.008(4) 0.016(5) 0.047(5)
C101 0.062(6) 0.056(6) 0.112(11) 0.000 0.000 0.025(6)
N1 0.056(3) 0.064(4) 0.072(4) -0.016(3) -0.014(3) 0.015(3)
O100 0.167(8) 0.121(7) 0.073(5) 0.011(5) 0.019(6) 0.089(7)
O101 0.102(7) 0.069(6) 0.183(12) 0.000 0.000 0.055(6)
Si1 0.078(3) 0.086(3) 0.060(3) -0.003(2) -0.018(3) 0.026(3)
Si2 0.079(3) 0.071(3) 0.089(4) -0.016(3) -0.003(3) 0.033(2)
C1 0.100(18) 0.11(2) 0.09(2) 0.061(18) -0.004(14) 0.065(18)
C2 0.098(16) 0.096(17) 0.091(19) -0.023(15) -0.015(15) 0.016(13)
C3 0.12(2) 0.15(3) 0.078(16) 0.04(2) -0.001(15) 0.04(2)
C5 0.13(2) 0.13(2) 0.10(2) -0.040(17) 0.007(18) 0.06(2)
C4 0.061(10) 0.076(12) 0.15(2) 0.011(13) 0.019(13) 0.011(9)
C6 0.109(17) 0.066(11) 0.19(3) -0.002(13) -0.015(17) 0.047(11)
Si1A 0.058(2) 0.090(3) 0.071(3) 0.002(3) -0.013(2) 0.025(2)
Si2A 0.083(3) 0.095(4) 0.070(3) -0.035(3) -0.015(3) 0.028(3)
C1A 0.090(10) 0.082(10) 0.14(7) 0.02(2) -0.001(18) 0.052(9)
C2A 0.067(11) 0.116(19) 0.073(15) -0.012(15) -0.011(11) 0.028(12)
C3A 0.15(4) 0.09(2) 0.17(5) 0.01(3) 0.00(3) 0.03(2)
C6A 0.11(2) 0.15(3) 0.23(5) -0.14(4) -0.01(3) 0.02(2)
C4A 0.095(14) 0.097(16) 0.108(17) -0.049(14) 0.004(13) 0.049(13)
C5A 0.14(3) 0.24(4) 0.039(10) -0.03(2) -0.016(14) 0.09(3)
Ru1 0.0514(3) 0.0506(4) 0.0541(5) 0.000 0.000 0.0258(3)
Sn1 0.0494(3) 0.0503(3) 0.0548(4) 0.000 0.000 0.0216(2)

loop_
_atom_type_symbol
_atom_type_description
_atom_type_scat_dispersion_real
_atom_type_scat_dispersion_imag
_atom_type_scat_source
C C 0.0181 0.0091 'International Tables Vol C Tables 4.2.6.8 and 6.1.1.4'
H H 0.0000 0.0000 'International Tables Vol C Tables 4.2.6.8 and 6.1.1.4'
N N 0.0311 0.0180 'International Tables Vol C Tables 4.2.6.8 and 6.1.1.4'
O O 0.0492 0.0322 'International Tables Vol C Tables 4.2.6.8 and 6.1.1.4'
Ru Ru 0.0552 3.2960 'International Tables Vol C Tables 4.2.6.8 and 6.1.1.4'
Si Si 0.2541 0.3302 'International Tables Vol C Tables 4.2.6.8 and 6.1.1.4'
Sn Sn 0.0259 5.4591 'International Tables Vol C Tables 4.2.6.8 and 6.1.1.4'

loop_
_geom_angle_atom_site_label_1
_geom_angle_atom_site_label_2
_geom_angle_atom_site_label_3
_geom_angle
_geom_angle_site_symmetry_1
_geom_angle_site_symmetry_3
O100 C100 Ru1 178.4(9) . .
O101 C101 Ru1 178.7(14) . .
Si2A N1 Si1 81.7(5) . .
Si2A N1 Si2 44.5(4) . .
Si1 N1 Si2 111.1(4) . .
Si2A N1 Si1A 118.1(5) . .
Si1 N1 Si1A 50.9(4) . .
Si2 N1 Si1A 113.1(4) . .
Si2A N1 Sn1 130.3(5) . .
Si1 N1 Sn1 131.8(4) . .
Si2 N1 Sn1 116.7(4) . .
Si1A N1 Sn1 111.5(4) . .
N1 Si1 C1 116.3(9) . .
N1 Si1 C3 114.6(12) . .
C1 Si1 C3 105.6(16) . .
N1 Si1 C2 110.3(11) . .
C1 Si1 C2 98.5(17) . .
C3 Si1 C2 110.4(14) . .
N1 Si2 C6 112.2(8) . .
N1 Si2 C5 117.8(12) . .
C6 Si2 C5 102.8(15) . .
N1 Si2 C4 107.5(8) . .
C6 Si2 C4 106.9(12) . .
C5 Si2 C4 109.2(13) . .
N1 Si1A C2A 113.0(12) . .
N1 Si1A C1A 113.5(16) . .
C2A Si1A C1A 103.4(14) . .
N1 Si1A C3A 110(2) . .
C2A Si1A C3A 108(2) . .
C1A Si1A C3A 108(2) . .
N1 Si1A C1A 107.1(11) . 8_557
C2A Si1A C1A 106.5(12) . 8_557
C1A Si1A C1A 6(2) . 8_557
C3A Si1A C1A 112(2) . 8_557
N1 Si2A C4A 116.7(8) . .
N1 Si2A C6A 114.0(13) . .
C4A Si2A C6A 106.6(17) . .
N1 Si2A C5A 107.6(13) . .
C4A Si2A C5A 105.6(14) . .
C6A Si2A C5A 106(2) . .
C100 Ru1 C100 176.2(6) . 8_557
C100 Ru1 C101 91.1(3) . .
C100 Ru1 C101 91.1(3) 8_557 .
C100 Ru1 Sn1 88.4(3) . .
C100 Ru1 Sn1 88.4(3) 8_557 .
C101 Ru1 Sn1 96.4(5) . .
C100 Ru1 Sn1 91.5(3) . 3_655
C100 Ru1 Sn1 91.5(3) 8_557 3_655
C101 Ru1 Sn1 90.2(5) . 3_655
Sn1 Ru1 Sn1 173.44(3) . 3_655
C100 Ru1 Ru1 89.9(3) . 3_655
C100 Ru1 Ru1 89.9(3) 8_557 3_655
C101 Ru1 Ru1 146.8(5) . 3_655
Sn1 Ru1 Ru1 116.83(3) . 3_655
Sn1 Ru1 Ru1 56.61(3) 3_655 3_655
C100 Ru1 Ru1 88.3(3) . 5_665
C100 Ru1 Ru1 88.3(3) 8_557 5_665
C101 Ru1 Ru1 153.2(5) . 5_665
Sn1 Ru1 Ru1 56.83(3) . 5_665
Sn1 Ru1 Ru1 116.61(3) 3_655 5_665
Ru1 Ru1 Ru1 60.0 3_655 5_665
N1 Sn1 N1 103.3(4) . 8_557
N1 Sn1 Ru1 122.0(2) . .
N1 Sn1 Ru1 122.0(2) 8_557 .
N1 Sn1 Ru1 120.5(2) . 5_665
N1 Sn1 Ru1 120.5(2) 8_557 5_665
Ru1 Sn1 Ru1 66.56(3) . 5_665

loop_
_geom_bond_atom_site_label_1
_geom_bond_atom_site_label_2
_geom_bond_distance
_geom_bond_site_symmetry_2
C100 O100 1.148(14) .
C100 Ru1 1.884(11) .
C101 O101 1.129(15) .
C101 Ru1 1.892(12) .
N1 Si2A 1.634(9) .
N1 Si1 1.755(9) .
N1 Si2 1.797(9) .
N1 Si1A 1.812(9) .
N1 Sn1 2.093(6) .
Si1 C1 1.85(2) .
Si1 C3 1.88(3) .
Si1 C2 1.94(2) .
Si2 C6 1.86(3) .
Si2 C5 1.87(3) .
Si2 C4 1.88(2) .
Si1A C2A 1.82(2) .
Si1A C1A 1.86(8) .
Si1A C3A 1.89(3) .
Si1A C1A 2.31(9) 8_557
Si2A C4A 1.81(2) .
Si2A C6A 1.86(3) .
Si2A C5A 1.88(3) .
Ru1 C100 1.884(11) 8_557
Ru1 Sn1 2.7132(10) .
Ru1 Sn1 2.7202(10) 3_655
Ru1 Ru1 2.9816(12) 3_655
Ru1 Ru1 2.9816(12) 5_665
Sn1 N1 2.093(6) 8_557
Sn1 Ru1 2.7202(10) 5_665
